data_7020980
loop_
_publ_author_name
'Yamada, Mihoko'
'Tashiro, Shohei'
'Miyake, Ryosuke'
'Shionoya, Mitsuhiko'

_publ_section_title
;
 A cyclopalladated complex of corannulene with a pyridine pendant and its
 columnar self-assembly
;
_journal_issue 10
_journal_name_full 'Dalton Transactions'
_journal_page_first 3300
_journal_paper_doi 10.1039/c2dt32883f
_journal_volume 42
_journal_year 2013
_chemical_formula_sum 'C29 H18 B F4 N3 Pd'
_chemical_formula_weight 601.67
_chemical_name_systematic
;
?
;
_space_group_IT_number 61
_symmetry_cell_setting orthorhombic
_symmetry_space_group_name_Hall '-P 2ac 2ab'
_symmetry_space_group_name_H-M 'P b c a'
_atom_sites_solution_hydrogens geom
_atom_sites_solution_primary direct
_atom_sites_solution_secondary difmap
_audit_creation_method SHELXL-97
_cell_angle_alpha 90.00
_cell_angle_beta 90.00
_cell_angle_gamma 90.00
_cell_formula_units_Z 16
_cell_length_a 20.102(3)
_cell_length_b 7.2793(9)
_cell_length_c 64.688(8)
_cell_measurement_reflns_used 3711
_cell_measurement_temperature 93
_cell_measurement_theta_max 22.89
_cell_measurement_theta_min 2.39
_cell_volume 9466(2)
_computing_cell_refinement 'APEX2 '
_computing_data_collection 'APEX2 '
_computing_data_reduction 'SAINT (Bruker AXS, 2004)'
_computing_molecular_graphics 'XSHEL (Bruker AXS,2002)'
_computing_publication_material 'XCIF (Bruker AXS, 2001)'
_computing_structure_refinement 'SHELXL-97 (Sheldrick, 1997)'
_computing_structure_solution 'SHELXS-97 (Sheldrick, 1997)'
_diffrn_ambient_temperature 93
_diffrn_detector_area_resol_mean 8.333
_diffrn_measured_fraction_theta_full 0.999
_diffrn_measured_fraction_theta_max 0.999
_diffrn_measurement_device_type 'Bruker APEXII CCD area detector'
_diffrn_measurement_method 'phi and omega scans'
_diffrn_radiation_monochromator 'Bruker Helios multilayer confocal mirror'
_diffrn_radiation_source 'Bruker TXS fine-focus rotating anode'
_diffrn_radiation_type MoK\a
_diffrn_radiation_wavelength 0.71073
_diffrn_reflns_av_R_equivalents 0.1285
_diffrn_reflns_av_unetI/netI 0.0898
_diffrn_reflns_limit_h_max 23
_diffrn_reflns_limit_h_min -16
_diffrn_reflns_limit_k_max 8
_diffrn_reflns_limit_k_min -8
_diffrn_reflns_limit_l_max 76
_diffrn_reflns_limit_l_min -77
_diffrn_reflns_number 47213
_diffrn_reflns_theta_full 25.03
_diffrn_reflns_theta_max 25.03
_diffrn_reflns_theta_min 2.12
_exptl_absorpt_coefficient_mu 0.841
_exptl_absorpt_correction_T_max 0.9834
_exptl_absorpt_correction_T_min 0.9132
_exptl_absorpt_correction_type empirical
_exptl_absorpt_process_details
;
SADABS Sheldrick 1996
;
_exptl_crystal_colour 'pale yellow'
_exptl_crystal_density_diffrn 1.689
_exptl_crystal_density_method 'not measured'
_exptl_crystal_description plate
_exptl_crystal_F_000 4800
_exptl_crystal_size_max 0.11
_exptl_crystal_size_mid 0.05
_exptl_crystal_size_min 0.02
_refine_diff_density_max 1.215
_refine_diff_density_min -2.764
_refine_diff_density_rms 0.153
_refine_ls_extinction_method none
_refine_ls_goodness_of_fit_ref 1.228
_refine_ls_hydrogen_treatment constr
_refine_ls_matrix_type full
_refine_ls_number_parameters 717
_refine_ls_number_reflns 8373
_refine_ls_number_restraints 793
_refine_ls_restrained_S_all 1.224
_refine_ls_R_factor_all 0.1475
_refine_ls_R_factor_gt 0.1025
_refine_ls_shift/su_max 0.000
_refine_ls_shift/su_mean 0.000
_refine_ls_structure_factor_coef Fsqd
_refine_ls_weighting_details 'calc w=1/[\s^2^(Fo^2^)+(0.0000P)^2^+163.5502P] where P=(Fo^2^+2Fc^2^)/3'
_refine_ls_weighting_scheme calc
_refine_ls_wR_factor_gt 0.1702
_refine_ls_wR_factor_ref 0.1846
_reflns_number_gt 5883
_reflns_number_total 8373
_reflns_threshold_expression >2sigma
_cod_data_source_file c2dt32883f.txt
_cod_data_source_block pbca
_cod_depositor_comments
;
The following automatic conversions were performed:

'_symmetry_cell_setting' value 'Orthorhombic' changed to
'orthorhombic' according to
/home/saulius/struct/CIF-dictionaries/cif_core.dic dictionary named
'cif_core.dic' version 2.4.2 from 2011-04-26.

Automatic conversion script
Id: cif_fix_values 1891 2012-01-12 08:04:46Z andrius 
;
_cod_original_sg_symbol_H-M 'Pbca '
_cod_database_code 7020980

loop_
_symmetry_equiv_pos_as_xyz
'x, y, z'
'-x+1/2, -y, z+1/2'
'-x, y+1/2, -z+1/2'
'x+1/2, -y+1/2, -z'
'-x, -y, -z'
'x-1/2, y, -z-1/2'
'x, -y-1/2, z-1/2'
'-x-1/2, y-1/2, z'

loop_
_atom_site_label
_atom_site_type_symbol
_atom_site_fract_x
_atom_site_fract_y
_atom_site_fract_z
_atom_site_U_iso_or_equiv
_atom_site_adp_type
_atom_site_occupancy
_atom_site_symmetry_multiplicity
_atom_site_calc_flag
_atom_site_refinement_flags
_atom_site_disorder_assembly
_atom_site_disorder_group
B1 B 0.6044(5) 0.8887(14) 0.10368(16) 0.034(3) Uani 1 1 d D . .
B2 B 0.4046(5) 0.5464(15) 0.14378(16) 0.043(4) Uani 1 1 d D . .
C1 C 0.1363(6) 0.2772(17) 0.08819(18) 0.034(3) Uani 1 1 d . . .
H1 H 0.1542 0.2311 0.1008 0.041 Uiso 1 1 calc R . .
C2 C 0.0687(6) 0.3097(17) 0.08693(19) 0.035(3) Uani 1 1 d . . .
H2 H 0.0402 0.2837 0.0983 0.042 Uiso 1 1 calc R . .
C3 C 0.0431(6) 0.3817(16) 0.0686(2) 0.036(3) Uani 1 1 d . . .
H3 H -0.0029 0.4108 0.0674 0.044 Uiso 1 1 calc R . .
C4 C 0.0852(6) 0.4094(16) 0.05226(18) 0.032(3) Uani 1 1 d . . .
H4 H 0.0676 0.4538 0.0396 0.039 Uiso 1 1 calc R . .
C5 C 0.1530(5) 0.3743(14) 0.05381(18) 0.026(3) Uani 1 1 d . . .
C6 C 0.2034(5) 0.4034(14) 0.03815(15) 0.0272(19) Uani 1 1 d DU . .
C7 C 0.2701(5) 0.3887(14) 0.04507(15) 0.0253(18) Uani 1 1 d DU . .
C8 C 0.3258(5) 0.4126(14) 0.03165(15) 0.0284(18) Uani 1 1 d DU . .
C9 C 0.3930(5) 0.3547(17) 0.03221(17) 0.037(3) Uani 1 1 d D . .
H9 H 0.4110 0.3184 0.0452 0.044 Uiso 1 1 calc R . .
C10 C 0.4349(6) 0.3477(18) 0.01472(16) 0.038(3) Uani 1 1 d D . .
H10 H 0.4796 0.3085 0.0164 0.046 Uiso 1 1 calc R . .
C11 C 0.4120(5) 0.3973(15) -0.00517(16) 0.035(3) Uani 1 1 d D . .
C12 C 0.4358(6) 0.3572(17) -0.02547(17) 0.044(3) Uani 1 1 d D . .
H12 H 0.4808 0.3201 -0.0271 0.053 Uiso 1 1 calc R . .
C13 C 0.3957(6) 0.3700(16) -0.04316(19) 0.046(4) Uani 1 1 d D . .
H13 H 0.4144 0.3396 -0.0562 0.055 Uiso 1 1 calc R . .
C14 C 0.3281(6) 0.4268(17) -0.04232(17) 0.046(4) Uani 1 1 d D . .
C15 C 0.2735(6) 0.3938(16) -0.05607(18) 0.040(3) Uani 1 1 d D . .
H15 H 0.2821 0.3621 -0.0701 0.048 Uiso 1 1 calc R . .
C16 C 0.2075(6) 0.4078(17) -0.04912(17) 0.043(4) Uani 1 1 d D . .
H16 H 0.1728 0.3818 -0.0587 0.052 Uiso 1 1 calc R . .
C17 C 0.1896(6) 0.4587(15) -0.02859(16) 0.039(3) Uani 1 1 d D . .
C18 C 0.1308(6) 0.4254(16) -0.01708(17) 0.039(3) Uani 1 1 d D . .
H18 H 0.0903 0.4077 -0.0244 0.047 Uiso 1 1 calc R . .
C19 C 0.1296(6) 0.4175(15) 0.00457(16) 0.034(3) Uani 1 1 d D . .
H19 H 0.0886 0.3910 0.0112 0.040 Uiso 1 1 calc R . .
C20 C 0.1871(5) 0.4473(13) 0.01710(14) 0.0273(18) Uani 1 1 d DU . .
C21 C 0.2423(5) 0.5090(14) 0.00546(14) 0.0298(19) Uani 1 1 d DU . .
C22 C 0.3082(5) 0.4940(14) 0.01266(14) 0.0291(19) Uani 1 1 d DU . .
C23 C 0.3489(5) 0.4807(15) -0.00514(16) 0.036(3) Uani 1 1 d D . .
C24 C 0.3094(5) 0.4980(15) -0.02304(16) 0.034(3) Uani 1 1 d D . .
C25 C 0.2432(5) 0.5128(14) -0.01627(15) 0.034(3) Uani 1 1 d D . .
C26 C 0.8223(6) 0.2132(15) 0.15838(16) 0.028(3) Uani 1 1 d . . .
H26 H 0.8039 0.2707 0.1465 0.034 Uiso 1 1 calc R . .
C27 C 0.8911(5) 0.1773(16) 0.15937(18) 0.031(3) Uani 1 1 d . . .
H27 H 0.9194 0.2058 0.1480 0.037 Uiso 1 1 calc R . .
C28 C 0.9166(5) 0.0998(14) 0.17719(17) 0.026(3) Uani 1 1 d . . .
H28 H 0.9629 0.0753 0.1783 0.031 Uiso 1 1 calc R . .
C29 C 0.8743(6) 0.0582(16) 0.19336(18) 0.030(3) Uani 1 1 d . . .
H29 H 0.8918 0.0031 0.2055 0.036 Uiso 1 1 calc R . .
C30 C 0.8075(5) 0.0953(14) 0.19208(15) 0.020(2) Uani 1 1 d . . .
C31 C 0.7563(5) 0.0578(14) 0.20784(14) 0.021(2) Uani 1 1 d D . .
C32 C 0.6894(4) 0.0900(14) 0.20153(14) 0.021(2) Uani 1 1 d D . .
C33 C 0.6340(4) 0.0748(14) 0.21528(15) 0.026(3) Uani 1 1 d D . .
C34 C 0.5692(5) 0.1564(16) 0.21499(17) 0.032(3) Uani 1 1 d D . .
H34 H 0.5521 0.1997 0.2022 0.039 Uiso 1 1 calc R . .
C35 C 0.5301(5) 0.1751(16) 0.23285(15) 0.034(3) Uani 1 1 d D . .
H35 H 0.4868 0.2261 0.2315 0.041 Uiso 1 1 calc R . .
C36 C 0.5521(5) 0.1214(16) 0.25265(16) 0.038(3) Uani 1 1 d D . .
C37 C 0.5314(6) 0.1741(19) 0.27283(16) 0.044(3) Uani 1 1 d D . .
H37 H 0.4882 0.2242 0.2747 0.053 Uiso 1 1 calc R . .
C38 C 0.5732(5) 0.1540(18) 0.28999(18) 0.042(3) Uani 1 1 d D . .
H38 H 0.5581 0.1981 0.3030 0.051 Uiso 1 1 calc R . .
C39 C 0.6370(5) 0.0710(18) 0.28889(16) 0.043(3) Uani 1 1 d D . .
C40 C 0.6928(6) 0.090(2) 0.30211(19) 0.054(4) Uani 1 1 d D . .
H40 H 0.6858 0.1289 0.3160 0.065 Uiso 1 1 calc R . .
C41 C 0.7583(7) 0.053(2) 0.29550(17) 0.051(4) Uani 1 1 d D . .
H41 H 0.7936 0.0617 0.3052 0.061 Uiso 1 1 calc R . .
C42 C 0.7733(5) 0.0042(17) 0.27469(15) 0.041(3) Uani 1 1 d D . .
C43 C 0.8323(6) 0.0214(18) 0.26282(17) 0.040(3) Uani 1 1 d D . .
H43 H 0.8737 0.0302 0.2698 0.048 Uiso 1 1 calc R . .
C44 C 0.8318(5) 0.0259(16) 0.24108(17) 0.035(3) Uani 1 1 d D . .
H44 H 0.8730 0.0401 0.2341 0.042 Uiso 1 1 calc R . .
C45 C 0.7724(5) 0.0103(16) 0.22901(14) 0.031(3) Uani 1 1 d D . .
C46 C 0.7166(5) -0.0328(14) 0.24096(14) 0.028(3) Uani 1 1 d D . .
C47 C 0.6508(5) -0.0022(16) 0.23436(15) 0.033(3) Uani 1 1 d D . .
C48 C 0.6107(5) 0.0193(15) 0.25213(16) 0.033(3) Uani 1 1 d D . .
C49 C 0.6508(5) -0.0044(17) 0.26956(15) 0.036(3) Uani 1 1 d D . .
C50 C 0.7168(5) -0.0340(16) 0.26286(15) 0.033(3) Uani 1 1 d D . .
C51 C 0.2874(6) 0.0760(19) 0.1429(2) 0.046(4) Uani 1 1 d . . .
H51A H 0.3133 0.1645 0.1510 0.069 Uiso 1 1 calc R . .
H51B H 0.3099 -0.0434 0.1430 0.069 Uiso 1 1 calc R . .
H51C H 0.2429 0.0633 0.1489 0.069 Uiso 1 1 calc R . .
C52 C 0.2815(5) 0.1406(15) 0.1218(2) 0.028(3) Uani 1 1 d . . .
C53 C 0.4957(6) 0.348(2) 0.0926(2) 0.052(4) Uani 1 1 d . . .
H53A H 0.5228 0.4083 0.0819 0.078 Uiso 1 1 calc R . .
H53B H 0.5139 0.2264 0.0956 0.078 Uiso 1 1 calc R . .
H53C H 0.4961 0.4228 0.1052 0.078 Uiso 1 1 calc R . .
C54 C 0.4283(6) 0.3302(19) 0.08525(19) 0.039(3) Uani 1 1 d . . .
C55 C 0.6799(6) 0.3756(17) 0.10279(18) 0.037(3) Uani 1 1 d . . .
H55A H 0.6528 0.4873 0.1020 0.056 Uiso 1 1 calc R . .
H55B H 0.6606 0.2808 0.0938 0.056 Uiso 1 1 calc R . .
H55C H 0.7253 0.4028 0.0983 0.056 Uiso 1 1 calc R . .
C56 C 0.6811(5) 0.3101(15) 0.12401(18) 0.027(2) Uani 1 1 d . . .
C57 C 0.4660(6) 0.054(2) 0.1542(2) 0.049(4) Uani 1 1 d . . .
H57A H 0.4495 0.1569 0.1459 0.073 Uiso 1 1 calc R . .
H57B H 0.4363 0.0341 0.1660 0.073 Uiso 1 1 calc R . .
H57C H 0.4673 -0.0574 0.1457 0.073 Uiso 1 1 calc R . .
C58 C 0.5328(5) 0.0957(16) 0.16169(18) 0.028(3) Uani 1 1 d . . .
F1 F 0.6029(4) 1.0034(11) 0.08670(11) 0.060(2) Uani 1 1 d D . .
F2 F 0.6670(3) 0.8742(10) 0.11124(11) 0.048(2) Uani 1 1 d D . .
F3 F 0.5821(3) 0.7206(9) 0.09737(12) 0.052(2) Uani 1 1 d D . .
F4 F 0.5618(3) 0.9604(11) 0.11813(10) 0.053(2) Uani 1 1 d D . .
F5 F 0.3685(4) 0.7009(12) 0.1439(2) 0.133(5) Uani 1 1 d D A .
F6A F 0.3809(7) 0.4317(17) 0.12919(19) 0.084(6) Uani 0.696(17) 1 d PDU A 1
F7A F 0.4129(10) 0.457(2) 0.16199(17) 0.116(8) Uani 0.696(17) 1 d PDU A 1
F8A F 0.4685(4) 0.592(2) 0.1373(2) 0.089(6) Uani 0.696(17) 1 d PDU A 1
F6B F 0.3643(9) 0.410(2) 0.1521(4) 0.041(8) Uani 0.304(17) 1 d PDU A 2
F7B F 0.4472(16) 0.605(5) 0.1579(4) 0.107(15) Uani 0.304(17) 1 d PDU A 2
F8B F 0.434(2) 0.513(5) 0.1255(4) 0.153(18) Uani 0.304(17) 1 d PDU A 2
N1 N 0.1777(5) 0.3088(14) 0.07224(14) 0.034(2) Uani 1 1 d . . .
N2 N 0.7819(4) 0.1652(11) 0.17455(14) 0.025(2) Uani 1 1 d . . .
N3 N 0.2755(5) 0.1952(15) 0.10526(15) 0.036(2) Uani 1 1 d . . .
N4 N 0.3757(5) 0.3203(14) 0.07900(15) 0.037(3) Uani 1 1 d . . .
N5 N 0.6828(4) 0.2606(12) 0.14080(14) 0.025(2) Uani 1 1 d . . .
N6 N 0.5844(5) 0.1282(12) 0.16784(14) 0.025(2) Uani 1 1 d . . .
Pd1 Pd 0.68310(4) 0.16780(11) 0.171791(13) 0.0225(2) Uani 1 1 d . . .
Pd2 Pd 0.27599(4) 0.29929(12) 0.074603(13) 0.0274(2) Uani 1 1 d . . .

loop_
_atom_site_aniso_label
_atom_site_aniso_U_11
_atom_site_aniso_U_22
_atom_site_aniso_U_33
_atom_site_aniso_U_23
_atom_site_aniso_U_13
_atom_site_aniso_U_12
B1 0.024(7) 0.035(9) 0.044(9) 0.004(7) 0.000(7) -0.006(6)
B2 0.041(9) 0.060(11) 0.028(8) 0.015(8) 0.004(8) 0.025(8)
C1 0.031(6) 0.043(8) 0.029(6) -0.013(6) 0.004(5) -0.010(6)
C2 0.028(6) 0.027(7) 0.049(8) -0.009(6) 0.015(6) -0.005(6)
C3 0.030(7) 0.023(7) 0.056(9) -0.013(6) 0.005(6) 0.007(5)
C4 0.037(7) 0.028(7) 0.032(7) -0.007(6) -0.005(6) -0.001(6)
C5 0.026(6) 0.010(6) 0.044(7) -0.008(5) 0.003(5) -0.007(5)
C6 0.038(4) 0.010(3) 0.034(4) -0.008(3) 0.002(4) 0.001(3)
C7 0.036(4) 0.012(3) 0.028(4) -0.013(3) 0.004(4) -0.001(3)
C8 0.040(4) 0.016(4) 0.029(4) -0.010(3) 0.005(4) -0.003(4)
C9 0.033(7) 0.042(8) 0.036(7) -0.016(6) -0.004(6) -0.024(6)
C10 0.028(6) 0.040(8) 0.047(8) -0.011(7) 0.009(6) -0.009(6)
C11 0.037(7) 0.022(6) 0.048(8) -0.007(6) 0.014(6) -0.014(6)
C12 0.046(8) 0.034(8) 0.052(8) -0.003(7) 0.015(7) -0.024(6)
C13 0.061(9) 0.024(7) 0.052(9) -0.006(6) 0.028(8) -0.017(7)
C14 0.076(11) 0.022(7) 0.041(8) 0.002(6) 0.011(8) -0.012(7)
C15 0.065(9) 0.029(7) 0.027(6) 0.000(5) 0.007(7) -0.005(7)
C16 0.064(10) 0.033(8) 0.033(7) 0.013(6) -0.002(7) -0.003(7)
C17 0.066(9) 0.015(6) 0.037(7) 0.007(5) 0.000(7) 0.016(6)
C18 0.049(8) 0.024(7) 0.044(8) 0.002(6) -0.005(7) 0.016(6)
C19 0.042(7) 0.021(6) 0.037(7) -0.007(6) 0.001(6) 0.008(6)
C20 0.041(4) 0.006(3) 0.035(4) -0.007(3) 0.002(4) 0.004(3)
C21 0.044(4) 0.010(4) 0.036(4) -0.004(3) 0.004(4) 0.002(4)
C22 0.042(4) 0.013(4) 0.032(4) -0.003(3) 0.007(4) -0.001(4)
C23 0.057(8) 0.012(6) 0.040(8) -0.003(6) 0.010(7) -0.014(6)
C24 0.050(8) 0.013(6) 0.037(7) -0.003(5) 0.014(7) -0.014(6)
C25 0.059(9) 0.006(5) 0.038(7) -0.002(5) -0.002(7) 0.002(6)
C26 0.036(6) 0.026(6) 0.022(6) -0.001(5) -0.003(5) -0.003(6)
C27 0.030(6) 0.024(6) 0.038(7) 0.001(6) 0.011(5) -0.001(6)
C28 0.025(6) 0.018(6) 0.035(7) -0.013(5) 0.002(5) 0.001(5)
C29 0.033(7) 0.024(6) 0.033(7) -0.003(5) -0.007(6) -0.001(5)
C30 0.022(6) 0.015(5) 0.022(6) 0.003(5) 0.001(5) 0.002(5)
C31 0.019(5) 0.012(5) 0.031(6) -0.001(5) 0.001(5) 0.005(4)
C32 0.031(6) 0.021(6) 0.012(5) -0.005(4) -0.004(5) 0.001(5)
C33 0.026(6) 0.018(6) 0.034(7) 0.005(5) 0.009(5) -0.009(5)
C34 0.024(6) 0.025(7) 0.048(7) -0.001(6) 0.011(5) -0.009(5)
C35 0.027(6) 0.023(6) 0.051(8) -0.004(6) 0.010(6) 0.002(6)
C36 0.026(6) 0.041(8) 0.047(8) 0.005(7) 0.014(6) -0.012(6)
C37 0.042(7) 0.046(8) 0.045(8) 0.001(7) 0.017(7) -0.002(7)
C38 0.048(8) 0.043(8) 0.037(7) 0.002(7) 0.019(6) -0.010(7)
C39 0.044(8) 0.051(9) 0.033(7) 0.011(7) 0.014(7) -0.007(7)
C40 0.070(10) 0.060(10) 0.032(7) 0.017(7) 0.008(8) 0.010(9)
C41 0.054(10) 0.058(10) 0.041(8) 0.020(8) 0.008(7) 0.008(8)
C42 0.053(8) 0.040(8) 0.029(7) 0.018(6) 0.006(7) 0.016(7)
C43 0.037(8) 0.042(8) 0.040(8) 0.008(6) 0.000(6) 0.011(6)
C44 0.033(7) 0.023(6) 0.048(8) 0.006(6) 0.005(6) 0.004(5)
C45 0.023(6) 0.037(7) 0.033(6) 0.000(6) 0.002(5) 0.006(6)
C46 0.042(7) 0.012(5) 0.030(6) -0.001(5) 0.001(6) -0.004(5)
C47 0.029(7) 0.026(7) 0.044(8) 0.008(6) 0.014(6) -0.003(6)
C48 0.044(7) 0.020(6) 0.036(7) 0.006(6) 0.006(6) 0.002(6)
C49 0.048(8) 0.033(7) 0.028(7) 0.009(6) 0.010(6) -0.007(6)
C50 0.041(7) 0.025(6) 0.034(7) 0.019(6) 0.010(6) 0.000(6)
C51 0.027(7) 0.052(9) 0.059(9) 0.006(8) -0.006(7) -0.011(6)
C52 0.019(6) 0.016(6) 0.050(8) -0.015(6) 0.003(6) 0.006(5)
C53 0.038(7) 0.039(8) 0.079(10) 0.003(8) -0.012(7) 0.007(7)
C54 0.039(7) 0.038(8) 0.040(7) -0.014(7) -0.004(6) 0.012(7)
C55 0.032(7) 0.039(8) 0.040(7) 0.009(6) -0.003(6) 0.007(6)
C56 0.024(6) 0.015(6) 0.041(7) -0.006(6) 0.001(6) 0.004(5)
C57 0.023(7) 0.074(11) 0.049(9) -0.017(8) -0.007(6) 0.012(7)
C58 0.015(6) 0.032(7) 0.036(7) -0.006(6) -0.008(5) 0.001(5)
F1 0.049(5) 0.064(6) 0.066(5) 0.031(5) 0.001(4) -0.008(4)
F2 0.023(4) 0.050(5) 0.070(5) -0.008(4) -0.014(3) 0.005(3)
F3 0.038(4) 0.036(4) 0.083(6) -0.013(4) -0.014(4) 0.005(4)
F4 0.040(4) 0.081(6) 0.039(4) -0.016(4) 0.007(4) 0.012(4)
F5 0.054(6) 0.051(7) 0.294(17) 0.029(9) 0.016(8) 0.008(5)
F6A 0.089(11) 0.105(12) 0.059(9) -0.027(8) -0.013(8) -0.060(9)
F7A 0.20(2) 0.093(14) 0.056(9) 0.010(9) 0.020(12) 0.067(15)
F8A 0.021(6) 0.137(14) 0.108(14) -0.066(11) -0.003(7) -0.007(7)
F6B 0.018(12) 0.016(11) 0.09(2) 0.003(13) -0.007(12) -0.005(9)
F7B 0.10(2) 0.15(3) 0.07(2) 0.06(2) -0.07(2) -0.07(2)
F8B 0.18(4) 0.17(4) 0.11(3) -0.03(3) 0.06(3) -0.03(4)
N1 0.034(5) 0.035(6) 0.032(5) -0.009(5) 0.005(5) -0.007(5)
N2 0.026(5) 0.009(4) 0.039(5) -0.004(4) 0.014(4) 0.005(4)
N3 0.033(5) 0.041(6) 0.032(5) -0.018(6) 0.003(5) -0.006(5)
N4 0.038(6) 0.030(6) 0.043(6) 0.012(5) -0.001(5) 0.018(5)
N5 0.024(5) 0.024(5) 0.027(5) -0.010(4) 0.000(4) 0.001(4)
N6 0.029(5) 0.017(5) 0.029(5) -0.004(4) 0.007(4) 0.009(4)
Pd1 0.0211(4) 0.0176(4) 0.0288(4) -0.0040(4) 0.0020(4) -0.0006(4)
Pd2 0.0266(4) 0.0247(4) 0.0310(5) -0.0094(4) 0.0036(4) -0.0035(4)

loop_
_atom_type_symbol
_atom_type_description
_atom_type_scat_dispersion_real
_atom_type_scat_dispersion_imag
_atom_type_scat_source
C C 0.0033 0.0016 'International Tables Vol C Tables 4.2.6.8 and 6.1.1.4'
H H 0.0000 0.0000 'International Tables Vol C Tables 4.2.6.8 and 6.1.1.4'
B B 0.0013 0.0007 'International Tables Vol C Tables 4.2.6.8 and 6.1.1.4'
N N 0.0061 0.0033 'International Tables Vol C Tables 4.2.6.8 and 6.1.1.4'
F F 0.0171 0.0103 'International Tables Vol C Tables 4.2.6.8 and 6.1.1.4'
Pd Pd -0.9988 1.0072 'International Tables Vol C Tables 4.2.6.8 and 6.1.1.4'

loop_
_geom_angle_atom_site_label_1
_geom_angle_atom_site_label_2
_geom_angle_atom_site_label_3
_geom_angle
F2 B1 F3 110.1(8)
F2 B1 F4 111.3(9)
F3 B1 F4 109.9(8)
F2 B1 F1 110.7(8)
F3 B1 F1 107.3(9)
F4 B1 F1 107.4(8)
F7B B2 F8B 112.7(15)
F7B B2 F5 94(2)
F8B B2 F5 113.0(14)
F7B B2 F6A 156(2)
F8B B2 F6A 55(2)
F5 B2 F6A 109.3(10)
F7B B2 F7A 58.4(12)
F8B B2 F7A 128.7(17)
F5 B2 F7A 117.9(12)
F6A B2 F7A 110.7(10)
F7B B2 F6B 110.0(12)
F8B B2 F6B 118(2)
F5 B2 F6B 106.3(10)
F6A B2 F6B 67.7(13)
F7A B2 F6B 52.7(10)
F7B B2 F8A 62.3(15)
F8B B2 F8A 51.3(19)
F5 B2 F8A 107.6(9)
F6A B2 F8A 105.3(11)
F7A B2 F8A 105.2(10)
F6B B2 F8A 145.7(12)
N1 C1 C2 122.3(12)
N1 C1 H1 118.9
C2 C1 H1 118.9
C1 C2 C3 118.5(11)
C1 C2 H2 120.8
C3 C2 H2 120.8
C4 C3 C2 118.9(11)
C4 C3 H3 120.5
C2 C3 H3 120.5
C3 C4 C5 121.6(12)
C3 C4 H4 119.2
C5 C4 H4 119.2
N1 C5 C4 118.7(10)
N1 C5 C6 113.8(9)
C4 C5 C6 127.5(11)
C7 C6 C20 122.1(10)
C7 C6 C5 115.5(9)
C20 C6 C5 122.4(9)
C6 C7 C8 122.7(9)
C6 C7 Pd2 112.2(7)
C8 C7 Pd2 124.6(7)
C22 C8 C9 112.7(9)
C22 C8 C7 112.6(9)
C9 C8 C7 134.2(9)
C10 C9 C8 124.0(11)
C10 C9 H9 118.0
C8 C9 H9 118.0
C9 C10 C11 121.7(10)
C9 C10 H10 119.1
C11 C10 H10 119.1
C23 C11 C10 113.8(9)
C23 C11 C12 113.1(10)
C10 C11 C12 132.5(11)
C13 C12 C11 122.9(12)
C13 C12 H12 118.5
C11 C12 H12 118.5
C12 C13 C14 122.5(11)
C12 C13 H13 118.7
C14 C13 H13 118.7
C24 C14 C13 113.4(10)
C24 C14 C15 114.2(10)
C13 C14 C15 131.3(11)
C16 C15 C14 120.9(11)
C16 C15 H15 119.6
C14 C15 H15 119.6
C15 C16 C17 123.7(11)
C15 C16 H16 118.2
C17 C16 H16 118.2
C25 C17 C18 113.0(10)
C25 C17 C16 114.3(10)
C18 C17 C16 130.9(11)
C19 C18 C17 123.1(11)
C19 C18 H18 118.5
C17 C18 H18 118.5
C18 C19 C20 123.2(11)
C18 C19 H19 118.4
C20 C19 H19 118.4
C21 C20 C19 112.4(9)
C21 C20 C6 113.3(9)
C19 C20 C6 133.5(9)
C25 C21 C22 108.7(9)
C25 C21 C20 123.2(9)
C22 C21 C20 122.5(9)
C21 C22 C8 123.8(9)
C21 C22 C23 106.3(9)
C8 C22 C23 122.4(9)
C11 C23 C24 123.1(10)
C11 C23 C22 123.5(10)
C24 C23 C22 109.7(9)
C14 C24 C25 124.0(10)
C14 C24 C23 123.2(10)
C25 C24 C23 106.5(9)
C17 C25 C21 123.8(10)
C17 C25 C24 122.0(9)
C21 C25 C24 108.7(9)
N2 C26 C27 120.0(10)
N2 C26 H26 120.0
C27 C26 H26 120.0
C28 C27 C26 118.5(10)
C28 C27 H27 120.8
C26 C27 H27 120.8
C29 C28 C27 119.6(10)
C29 C28 H28 120.2
C27 C28 H28 120.2
C30 C29 C28 120.9(11)
C30 C29 H29 119.6
C28 C29 H29 119.6
N2 C30 C29 120.0(10)
N2 C30 C31 112.7(8)
C29 C30 C31 127.2(10)
C32 C31 C45 121.4(9)
C32 C31 C30 115.5(8)
C45 C31 C30 122.8(8)
C31 C32 C33 123.0(9)
C31 C32 Pd1 112.3(6)
C33 C32 Pd1 124.6(7)
C47 C33 C32 113.1(8)
C47 C33 C34 113.5(9)
C32 C33 C34 131.9(9)
C35 C34 C33 122.6(10)
C35 C34 H34 118.7
C33 C34 H34 118.7
C34 C35 C36 122.9(10)
C34 C35 H35 118.5
C36 C35 H35 118.5
C48 C36 C35 113.1(9)
C48 C36 C37 114.4(10)
C35 C36 C37 131.8(10)
C38 C37 C36 121.6(11)
C38 C37 H37 119.2
C36 C37 H37 119.2
C37 C38 C39 123.1(11)
C37 C38 H38 118.4
C39 C38 H38 118.4
C49 C39 C40 115.0(10)
C49 C39 C38 113.1(10)
C40 C39 C38 130.1(11)
C41 C40 C39 122.5(12)
C41 C40 H40 118.7
C39 C40 H40 118.7
C40 C41 C42 122.1(12)
C40 C41 H41 119.0
C42 C41 H41 119.0
C50 C42 C43 113.7(9)
C50 C42 C41 113.3(10)
C43 C42 C41 131.7(11)
C44 C43 C42 122.5(11)
C44 C43 H43 118.8
C42 C43 H43 118.8
C43 C44 C45 123.4(10)
C43 C44 H44 118.3
C45 C44 H44 118.3
C46 C45 C44 112.7(9)
C46 C45 C31 113.4(8)
C44 C45 C31 133.1(9)
C45 C46 C47 123.4(9)
C45 C46 C50 123.6(9)
C47 C46 C50 107.8(9)
C33 C47 C46 124.0(9)
C33 C47 C48 122.4(9)
C46 C47 C48 107.9(9)
C36 C48 C49 122.3(10)
C36 C48 C47 124.2(9)
C49 C48 C47 108.2(9)
C39 C49 C48 124.1(10)
C39 C49 C50 121.5(10)
C48 C49 C50 108.3(9)
C42 C50 C49 124.4(10)
C42 C50 C46 123.2(9)
C49 C50 C46 107.7(9)
C52 C51 H51A 109.5
C52 C51 H51B 109.5
H51A C51 H51B 109.5
C52 C51 H51C 109.5
H51A C51 H51C 109.5
H51B C51 H51C 109.5
N3 C52 C51 178.0(13)
C54 C53 H53A 109.5
C54 C53 H53B 109.5
H53A C53 H53B 109.5
C54 C53 H53C 109.5
H53A C53 H53C 109.5
H53B C53 H53C 109.5
N4 C54 C53 177.6(16)
C56 C55 H55A 109.5
C56 C55 H55B 109.5
H55A C55 H55B 109.5
C56 C55 H55C 109.5
H55A C55 H55C 109.5
H55B C55 H55C 109.5
N5 C56 C55 178.9(13)
C58 C57 H57A 109.5
C58 C57 H57B 109.5
H57A C57 H57B 109.5
C58 C57 H57C 109.5
H57A C57 H57C 109.5
H57B C57 H57C 109.5
N6 C58 C57 178.8(13)
C1 N1 C5 120.0(10)
C1 N1 Pd2 123.4(8)
C5 N1 Pd2 116.0(7)
C30 N2 C26 120.9(9)
C30 N2 Pd1 117.4(7)
C26 N2 Pd1 121.3(7)
C52 N3 Pd2 173.6(10)
C54 N4 Pd2 167.1(10)
C56 N5 Pd1 178.5(9)
C58 N6 Pd1 166.0(9)
N2 Pd1 C32 81.3(4)
N2 Pd1 N6 171.0(3)
C32 Pd1 N6 98.2(4)
N2 Pd1 N5 95.2(4)
C32 Pd1 N5 175.9(4)
N6 Pd1 N5 85.6(3)
N1 Pd2 C7 81.8(4)
N1 Pd2 N4 172.7(4)
C7 Pd2 N4 99.5(4)
N1 Pd2 N3 94.6(4)
C7 Pd2 N3 175.8(4)
N4 Pd2 N3 84.3(4)

loop_
_geom_bond_atom_site_label_1
_geom_bond_atom_site_label_2
_geom_bond_distance
B1 F2 1.354(10)
B1 F3 1.366(10)
B1 F4 1.370(10)
B1 F1 1.380(10)
B2 F7B 1.324(13)
B2 F8B 1.338(13)
B2 F5 1.339(11)
B2 F6A 1.347(11)
B2 F7A 1.357(11)
B2 F6B 1.387(12)
B2 F8A 1.390(11)
C1 N1 1.345(14)
C1 C2 1.383(15)
C1 H1 0.9500
C2 C3 1.397(17)
C2 H2 0.9500
C3 C4 1.367(16)
C3 H3 0.9500
C4 C5 1.391(15)
C4 H4 0.9500
C5 N1 1.377(14)
C5 C6 1.448(15)
C6 C7 1.418(11)
C6 C20 1.437(10)
C7 C8 1.427(10)
C7 Pd2 2.022(10)
C8 C22 1.409(10)
C8 C9 1.415(11)
C9 C10 1.411(11)
C9 H9 0.9500
C10 C11 1.413(11)
C10 H10 0.9500
C11 C23 1.405(11)
C11 C12 1.428(11)
C12 C13 1.403(11)
C12 H12 0.9500
C13 C14 1.421(11)
C13 H13 0.9500
C14 C24 1.401(11)
C14 C15 1.432(11)
C15 C16 1.406(11)
C15 H15 0.9500
C16 C17 1.425(11)
C16 H16 0.9500
C17 C25 1.396(11)
C17 C18 1.419(11)
C18 C19 1.402(11)
C18 H18 0.9500
C19 C20 1.428(11)
C19 H19 0.9500
C20 C21 1.414(10)
C21 C25 1.406(10)
C21 C22 1.409(11)
C22 C23 1.416(11)
C23 C24 1.410(11)
C24 C25 1.407(11)
C26 N2 1.370(13)
C26 C27 1.409(15)
C26 H26 0.9500
C27 C28 1.382(15)
C27 H27 0.9500
C28 C29 1.381(15)
C28 H28 0.9500
C29 C30 1.373(15)
C29 H29 0.9500
C30 N2 1.346(13)
C30 C31 1.474(14)
C31 C32 1.425(10)
C31 C45 1.449(10)
C32 C33 1.430(10)
C32 Pd1 2.010(9)
C33 C47 1.397(10)
C33 C34 1.431(10)
C34 C35 1.405(10)
C34 H34 0.9500
C35 C36 1.411(11)
C35 H35 0.9500
C36 C48 1.392(11)
C36 C37 1.423(11)
C37 C38 1.399(11)
C37 H37 0.9500
C38 C39 1.420(11)
C38 H38 0.9500
C39 C49 1.393(11)
C39 C40 1.417(11)
C40 C41 1.411(12)
C40 H40 0.9500
C41 C42 1.425(11)
C41 H41 0.9500
C42 C50 1.398(11)
C42 C43 1.418(11)
C43 C44 1.407(11)
C43 H43 0.9500
C44 C45 1.431(11)
C44 H44 0.9500
C45 C46 1.398(10)
C46 C47 1.408(10)
C46 C50 1.417(10)
C47 C48 1.413(11)
C48 C49 1.398(11)
C49 C50 1.412(11)
C51 C52 1.447(17)
C51 H51A 0.9800
C51 H51B 0.9800
C51 H51C 0.9800
C52 N3 1.146(14)
C53 C54 1.441(17)
C53 H53A 0.9800
C53 H53B 0.9800
C53 H53C 0.9800
C54 N4 1.133(14)
C55 C56 1.453(16)
C55 H55A 0.9800
C55 H55B 0.9800
C55 H55C 0.9800
C56 N5 1.145(13)
C57 C58 1.460(15)
C57 H57A 0.9800
C57 H57B 0.9800
C57 H57C 0.9800
C58 N6 1.135(13)
N1 Pd2 1.982(9)
N2 Pd1 1.994(8)
N3 Pd2 2.123(10)
N4 Pd2 2.031(10)
N5 Pd1 2.115(9)
N6 Pd1 2.022(9)
